data_4069164
loop_
_publ_author_name
'Bola\~no, Tamara'
'Collado, Alba'
'Esteruelas, Miguel A.'
'O\~nate, Enrique'

_publ_section_title
;
 Selectivity of Allenylidene versus Butadienyl Protonation in an
 Osmium&#x2212;Bisphosphine System
;
_journal_issue 7
_journal_name_full Organometallics
_journal_page_first 2107
_journal_paper_doi 10.1021/om900059g
_journal_volume 28
_journal_year 2009
_chemical_formula_sum 'C75 H82.5 B F24 O2.75 Os P2'
_chemical_formula_weight 1746.86
_chemical_name_systematic
; 
 ? 
;
_space_group_IT_number 14
_symmetry_cell_setting monoclinic
_symmetry_space_group_name_Hall '-P 2yn'
_symmetry_space_group_name_H-M 'P 1 21/n 1'
_atom_sites_solution_hydrogens geom
_atom_sites_solution_primary direct
_atom_sites_solution_secondary difmap
_audit_creation_method SHELXL-97
_cell_angle_alpha 90.00
_cell_angle_beta 94.223(6)
_cell_angle_gamma 90.00
_cell_formula_units_Z 4
_cell_length_a 14.411(4)
_cell_length_b 27.576(8)
_cell_length_c 19.601(6)
_cell_measurement_reflns_used 895
_cell_measurement_temperature 100(2)
_cell_measurement_theta_max 28
_cell_measurement_theta_min 2
_cell_volume 7768(4)
_computing_cell_refinement 'SAINT+ v. 6.1 (Bruker AXS, 2000)'
_computing_data_collection 'SMART v. 5.625 (Bruker AXS, 2000)'
_computing_data_reduction 'SAINT+ v. 6.1 (Bruker AXS, 2000)'
_computing_molecular_graphics 'XP, SHELXTL v. 6.1 (Bruker, 2000)'
_computing_publication_material 'XCIF, SHELXTL v. 6.1 (Bruker, 2000)'
_computing_structure_refinement 'SHELXL-97 (Sheldrick, 1997)'
_computing_structure_solution 'SHELXS-97 (Sheldrick, 1990)'
_diffrn_ambient_temperature 100(2)
_diffrn_detector_area_resol_mean 8.26
_diffrn_measured_fraction_theta_full 0.992
_diffrn_measured_fraction_theta_max 0.992
_diffrn_measurement_device_type 'Bruker SMART APEX CCD system'
_diffrn_measurement_method '\w rotations with narrow frames'
_diffrn_radiation_monochromator graphite
_diffrn_radiation_source 'fine-focus sealed tube'
_diffrn_radiation_type MoK\a
_diffrn_radiation_wavelength 0.71073
_diffrn_reflns_av_R_equivalents 0.0723
_diffrn_reflns_av_sigmaI/netI 0.1093
_diffrn_reflns_limit_h_max 18
_diffrn_reflns_limit_h_min -17
_diffrn_reflns_limit_k_max 35
_diffrn_reflns_limit_k_min -33
_diffrn_reflns_limit_l_max 15
_diffrn_reflns_limit_l_min -25
_diffrn_reflns_number 45438
_diffrn_reflns_theta_full 27.50
_diffrn_reflns_theta_max 27.50
_diffrn_reflns_theta_min 1.70
_diffrn_standards_decay_% 'no decay'
_exptl_absorpt_coefficient_mu 1.785
_exptl_absorpt_correction_T_max 0.965
_exptl_absorpt_correction_T_min 0.702
_exptl_absorpt_correction_type multi-scan
_exptl_absorpt_process_details
;
Absorption correction performed with SADABS program. This is based on the
method of Blessing: Blessing, R. H., Acta Crystallogr., Sect. A 1995, 51, 33.

SADABS: Area-Detector Absorption Correction. Bruker-AXS 
within SAINT+ package, v. 6.1 (2000).
;
_exptl_crystal_colour black
_exptl_crystal_density_diffrn 1.494
_exptl_crystal_density_method 'not measured'
_exptl_crystal_description neddle
_exptl_crystal_F_000 3526
_exptl_crystal_size_max 0.10
_exptl_crystal_size_mid 0.04
_exptl_crystal_size_min 0.02
_refine_diff_density_max 1.297
_refine_diff_density_min -1.163
_refine_diff_density_rms 0.130
_refine_ls_extinction_method none
_refine_ls_goodness_of_fit_ref 1.028
_refine_ls_hydrogen_treatment constr
_refine_ls_matrix_type full
_refine_ls_number_parameters 972
_refine_ls_number_reflns 17701
_refine_ls_number_restraints 62
_refine_ls_restrained_S_all 1.047
_refine_ls_R_factor_all 0.1115
_refine_ls_R_factor_gt 0.0586
_refine_ls_shift/su_max 0.035
_refine_ls_shift/su_mean 0.001
_refine_ls_structure_factor_coef Fsqd
_refine_ls_weighting_details 'calc w=1/[\s^2^(Fo^2^)+(0.0585P)^2^+2.1634P] where P=(Fo^2^+2Fc^2^)/3'
_refine_ls_weighting_scheme calc
_refine_ls_wR_factor_gt 0.1228
_refine_ls_wR_factor_ref 0.1402
_reflns_number_gt 11162
_reflns_number_total 17701
_reflns_threshold_expression >2sigma(I)
_cod_data_source_file om900059g_si_001.cif
_cod_data_source_block mae360bs
_cod_original_sg_symbol_H-M 'P 21/n'
_cod_original_formula_sum 'C75 H82.50 B F24 O2.75 Os P2'
_cod_database_code 4069164

loop_
_symmetry_equiv_pos_as_xyz
'x, y, z'
'-x+1/2, y+1/2, -z+1/2'
'-x, -y, -z'
'x-1/2, -y-1/2, z-1/2'

loop_
_atom_site_label
_atom_site_type_symbol
_atom_site_fract_x
_atom_site_fract_y
_atom_site_fract_z
_atom_site_U_iso_or_equiv
_atom_site_adp_type
_atom_site_occupancy
_atom_site_symmetry_multiplicity
_atom_site_calc_flag
_atom_site_refinement_flags
Os Os 0.751133(16) 0.996013(7) 0.310089(13) 0.02393(8) Uani 1 1 d .
P1 P 0.87530(11) 1.05533(5) 0.34255(9) 0.0259(4) Uani 1 1 d .
P2 P 0.60970(11) 0.94555(5) 0.29093(9) 0.0284(4) Uani 1 1 d .
O1 O 0.7035(3) 1.04161(14) 0.2224(2) 0.0324(10) Uani 1 1 d .
O2 O 0.6551(3) 1.05810(14) 0.3221(2) 0.0319(10) Uani 1 1 d .
C44 C 0.5080(4) 0.25763(19) 0.0325(3) 0.0428(18) Uani 1 1 d D
F1A F 0.5672(7) 0.2659(5) -0.0156(4) 0.0434(5) Uiso 0.472(4) 1 d PD
F2A F 0.5349(7) 0.2200(3) 0.0711(7) 0.0434(5) Uiso 0.472(4) 1 d PD
F3A F 0.5156(8) 0.2978(4) 0.0738(6) 0.0434(5) Uiso 0.472(4) 1 d PD
F1B F 0.5424(10) 0.2121(3) 0.0335(9) 0.0434(5) Uiso 0.276(9) 1 d PD
F2B F 0.5190(10) 0.2791(5) 0.0898(5) 0.0434(5) Uiso 0.276(9) 1 d PD
F3B F 0.5563(10) 0.2816(4) -0.0152(6) 0.0434(5) Uiso 0.276(9) 1 d PD
F1C F 0.5241(12) 0.2318(5) 0.0925(6) 0.0434(5) Uiso 0.252(9) 1 d PD
F2C F 0.5691(10) 0.2423(6) -0.0092(6) 0.0434(5) Uiso 0.252(9) 1 d PD
F3C F 0.5245(13) 0.3037(3) 0.0520(8) 0.0434(5) Uiso 0.252(9) 1 d PD
F4 F 0.3362(3) 0.26244(17) -0.2043(2) 0.0634(13) Uani 1 1 d .
F5 F 0.2352(3) 0.20783(14) -0.1914(2) 0.0518(11) Uani 1 1 d .
F6 F 0.1986(4) 0.28179(18) -0.1827(2) 0.0805(17) Uani 1 1 d .
C52 C 0.3115(4) 0.39372(19) 0.1925(3) 0.0357(16) Uani 1 1 d D
F7A F 0.2587(4) 0.4292(2) 0.1683(5) 0.0434(5) Uiso 0.563(9) 1 d PD
F8A F 0.3544(6) 0.4088(3) 0.2534(3) 0.0434(5) Uiso 0.563(9) 1 d PD
F9A F 0.3821(5) 0.3870(3) 0.1520(4) 0.0434(5) Uiso 0.563(9) 1 d PD
F7B F 0.3143(8) 0.4212(3) 0.2479(4) 0.0434(5) Uiso 0.437(9) 1 d PD
F8B F 0.3957(5) 0.3853(4) 0.1740(5) 0.0434(5) Uiso 0.437(9) 1 d PD
F9B F 0.2679(6) 0.4197(3) 0.1396(5) 0.0434(5) Uiso 0.437(9) 1 d PD
C55 C 0.1549(4) 0.27255(19) 0.3392(3) 0.0397(17) Uani 1 1 d D
F10A F 0.0807(6) 0.2430(3) 0.3317(5) 0.0434(5) Uiso 0.444(3) 1 d PD
F11A F 0.1230(7) 0.3120(2) 0.3743(5) 0.0434(5) Uiso 0.444(3) 1 d PD
F12A F 0.2210(5) 0.2537(4) 0.3784(5) 0.0434(5) Uiso 0.444(3) 1 d PD
F10B F 0.1993(8) 0.2275(3) 0.3510(7) 0.0434(5) Uiso 0.308(4) 1 d PD
F11B F 0.1827(9) 0.2996(4) 0.3904(6) 0.0434(5) Uiso 0.308(4) 1 d PD
F12B F 0.0658(5) 0.2624(4) 0.3359(7) 0.0434(5) Uiso 0.308(4) 1 d PD
F10C F 0.2265(8) 0.2788(6) 0.3876(7) 0.0434(5) Uiso 0.248(5) 1 d PD
F11C F 0.1276(11) 0.2266(3) 0.3413(8) 0.0434(5) Uiso 0.248(5) 1 d PD
F12C F 0.0864(8) 0.3005(5) 0.3608(8) 0.0434(5) Uiso 0.248(5) 1 d PD
F13 F -0.2189(3) 0.20068(16) 0.0440(3) 0.0708(15) Uani 1 1 d .
F14 F -0.2674(2) 0.27108(15) 0.0706(2) 0.0552(12) Uani 1 1 d .
F15 F -0.1833(2) 0.22996(14) 0.1433(2) 0.0465(10) Uani 1 1 d .
F16 F -0.1181(3) 0.35862(17) -0.1125(2) 0.0687(14) Uani 1 1 d .
F17 F -0.0314(5) 0.40055(15) -0.0456(3) 0.0914(19) Uani 1 1 d .
F18 F 0.0275(3) 0.35356(17) -0.1174(3) 0.0716(15) Uani 1 1 d .
C68 C 0.3150(5) 0.0951(2) 0.2094(3) 0.057(2) Uani 1 1 d D
F19A F 0.2856(4) 0.0583(2) 0.2477(4) 0.0434(5) Uiso 0.624(8) 1 d PD
F20A F 0.3816(5) 0.0737(2) 0.1717(3) 0.0434(5) Uiso 0.624(8) 1 d PD
F21A F 0.3564(5) 0.1280(2) 0.2471(4) 0.0434(5) Uiso 0.624(8) 1 d PD
F19B F 0.2796(6) 0.0805(4) 0.2676(5) 0.0434(5) Uiso 0.376(8) 1 d PD
F20B F 0.3790(7) 0.1297(3) 0.2266(6) 0.0434(5) Uiso 0.376(8) 1 d PD
F21B F 0.3566(8) 0.0588(3) 0.1810(5) 0.0434(5) Uiso 0.376(8) 1 d PD
F22 F -0.0617(3) 0.08887(15) 0.0538(3) 0.0610(13) Uani 1 1 d .
F23 F 0.0372(3) 0.05582(17) -0.0059(2) 0.0688(15) Uani 1 1 d .
F24 F 0.0148(3) 0.02732(14) 0.0930(3) 0.0650(14) Uani 1 1 d .
B1 B 0.1631(5) 0.2407(2) 0.0788(4) 0.0265(16) Uani 1 1 d .
C1 C 0.7552(4) 0.97564(19) 0.4108(3) 0.0245(13) Uani 1 1 d .
H1 H 0.7205 0.9971 0.4370 0.029 Uiso 1 1 calc R
C2 C 0.7937(4) 0.9402(2) 0.4487(3) 0.0279(14) Uani 1 1 d .
H2 H 0.8328 0.9183 0.4267 0.034 Uiso 1 1 calc R
C3 C 0.7817(4) 0.9315(2) 0.5211(4) 0.0313(15) Uani 1 1 d .
C4 C 0.8145(4) 0.8912(2) 0.5523(4) 0.0407(17) Uani 1 1 d .
H4A H 0.8462 0.8677 0.5273 0.049 Uiso 1 1 calc R
H4B H 0.8061 0.8862 0.5993 0.049 Uiso 1 1 calc R
C5 C 0.7280(5) 0.9686(3) 0.5584(4) 0.0410(17) Uani 1 1 d .
H5A H 0.6633 0.9692 0.5392 0.062 Uiso 1 1 calc R
H5B H 0.7561 1.0007 0.5532 0.062 Uiso 1 1 calc R
H5C H 0.7298 0.9602 0.6070 0.062 Uiso 1 1 calc R
C6 C 0.8247(4) 0.9507(2) 0.2847(3) 0.0254(13) Uani 1 1 d .
C7 C 0.8844(4) 0.9136(2) 0.2642(3) 0.0272(14) Uani 1 1 d .
H7 H 0.9258 0.9001 0.2991 0.033 Uiso 1 1 calc R
C8 C 0.8895(4) 0.89505(19) 0.2008(3) 0.0268(14) Uani 1 1 d .
C9 C 0.9497(4) 0.8518(2) 0.1912(3) 0.0293(15) Uani 1 1 d .
C10 C 0.9643(4) 0.8172(2) 0.2416(4) 0.0376(17) Uani 1 1 d .
H10 H 0.9356 0.8209 0.2834 0.045 Uiso 1 1 calc R
C11 C 1.0202(5) 0.7769(2) 0.2323(4) 0.0445(19) Uani 1 1 d .
H11 H 1.0294 0.7530 0.2671 0.053 Uiso 1 1 calc R
C12 C 1.0623(5) 0.7725(3) 0.1711(5) 0.054(2) Uani 1 1 d .
H12 H 1.1008 0.7452 0.1642 0.065 Uiso 1 1 calc R
C13 C 1.0498(4) 0.8067(3) 0.1202(4) 0.046(2) Uani 1 1 d .
H13 H 1.0796 0.8033 0.0789 0.055 Uiso 1 1 calc R
C14 C 0.9929(4) 0.8462(2) 0.1301(4) 0.0388(17) Uani 1 1 d .
H14 H 0.9831 0.8697 0.0949 0.047 Uiso 1 1 calc R
C15 C 0.8370(4) 0.9158(2) 0.1405(3) 0.0292(14) Uani 1 1 d .
C16 C 0.8312(4) 0.9661(2) 0.1307(3) 0.0311(15) Uani 1 1 d .
H16 H 0.8624 0.9872 0.1631 0.037 Uiso 1 1 calc R
C17 C 0.7812(5) 0.9852(2) 0.0748(4) 0.0419(18) Uani 1 1 d .
H17 H 0.7798 1.0193 0.0684 0.050 Uiso 1 1 calc R
C18 C 0.7329(5) 0.9556(3) 0.0279(4) 0.0450(18) Uani 1 1 d .
H18 H 0.6959 0.9692 -0.0093 0.054 Uiso 1 1 calc R
C19 C 0.7390(4) 0.9054(2) 0.0355(4) 0.0366(16) Uani 1 1 d .
H19 H 0.7076 0.8846 0.0028 0.044 Uiso 1 1 calc R
C20 C 0.7909(4) 0.8861(2) 0.0908(4) 0.0318(15) Uani 1 1 d .
H20 H 0.7955 0.8519 0.0953 0.038 Uiso 1 1 calc R
C21 C 0.6566(4) 1.0691(2) 0.2594(4) 0.0318(15) Uani 1 1 d .
C22 C 0.6071(5) 1.1131(2) 0.2301(4) 0.0418(18) Uani 1 1 d .
H22A H 0.5493 1.1032 0.2044 0.063 Uiso 1 1 calc R
H22B H 0.6470 1.1299 0.1994 0.063 Uiso 1 1 calc R
H22C H 0.5926 1.1349 0.2673 0.063 Uiso 1 1 calc R
C23 C 0.8771(4) 1.1096(2) 0.2863(4) 0.0311(15) Uani 1 1 d .
H23 H 0.8173 1.1272 0.2912 0.037 Uiso 1 1 calc R
C24 C 0.9561(5) 1.1456(2) 0.3080(4) 0.0422(18) Uani 1 1 d .
H24A H 1.0164 1.1293 0.3069 0.063 Uiso 1 1 calc R
H24B H 0.9484 1.1573 0.3544 0.063 Uiso 1 1 calc R
H24C H 0.9537 1.1732 0.2763 0.063 Uiso 1 1 calc R
C25 C 0.8811(5) 1.0986(2) 0.2102(4) 0.0419(18) Uani 1 1 d .
H25A H 0.8576 1.1266 0.1833 0.063 Uiso 1 1 calc R
H25B H 0.8426 1.0701 0.1981 0.063 Uiso 1 1 calc R
H25C H 0.9456 1.0921 0.2003 0.063 Uiso 1 1 calc R
C26 C 0.8604(4) 1.0785(2) 0.4312(3) 0.0307(15) Uani 1 1 d .
H26 H 0.8422 1.0494 0.4576 0.037 Uiso 1 1 calc R
C27 C 0.9451(4) 1.0991(2) 0.4721(4) 0.0376(16) Uani 1 1 d .
H27A H 0.9645 1.1292 0.4507 0.056 Uiso 1 1 calc R
H27B H 0.9960 1.0755 0.4731 0.056 Uiso 1 1 calc R
H27C H 0.9293 1.1059 0.5190 0.056 Uiso 1 1 calc R
C28 C 0.7779(4) 1.1138(2) 0.4338(4) 0.0426(18) Uani 1 1 d .
H28A H 0.7657 1.1200 0.4815 0.064 Uiso 1 1 calc R
H28B H 0.7225 1.0995 0.4097 0.064 Uiso 1 1 calc R
H28C H 0.7929 1.1444 0.4117 0.064 Uiso 1 1 calc R
C29 C 0.9961(4) 1.0315(2) 0.3501(3) 0.0291(14) Uani 1 1 d .
H29 H 1.0359 1.0581 0.3709 0.035 Uiso 1 1 calc R
C30 C 1.0054(4) 0.98920(19) 0.4001(3) 0.0314(15) Uani 1 1 d .
H30A H 0.9733 0.9608 0.3797 0.047 Uiso 1 1 calc R
H30B H 0.9775 0.9980 0.4425 0.047 Uiso 1 1 calc R
H30C H 1.0714 0.9816 0.4103 0.047 Uiso 1 1 calc R
C31 C 1.0360(4) 1.0188(2) 0.2827(4) 0.0348(16) Uani 1 1 d .
H31A H 1.0952 1.0017 0.2918 0.052 Uiso 1 1 calc R
H31B H 1.0464 1.0487 0.2572 0.052 Uiso 1 1 calc R
H31C H 0.9921 0.9980 0.2557 0.052 Uiso 1 1 calc R
C32 C 0.6405(5) 0.8836(2) 0.2641(4) 0.047(2) Uani 1 1 d .
H32 H 0.6864 0.8877 0.2287 0.056 Uiso 1 1 calc R
C33 C 0.6924(5) 0.8568(2) 0.3244(4) 0.0412(18) Uani 1 1 d .
H33A H 0.6514 0.8535 0.3618 0.062 Uiso 1 1 calc R
H33B H 0.7480 0.8753 0.3403 0.062 Uiso 1 1 calc R
H33C H 0.7109 0.8245 0.3094 0.062 Uiso 1 1 calc R
C34 C 0.5613(5) 0.8515(3) 0.2310(5) 0.061(3) Uani 1 1 d .
H34A H 0.5867 0.8201 0.2183 0.092 Uiso 1 1 calc R
H34B H 0.5330 0.8676 0.1900 0.092 Uiso 1 1 calc R
H34C H 0.5139 0.8465 0.2637 0.092 Uiso 1 1 calc R
C35 C 0.5276(5) 0.9716(3) 0.2241(4) 0.0459(19) Uani 1 1 d .
H35 H 0.5263 1.0072 0.2337 0.055 Uiso 1 1 calc R
C36 C 0.5679(5) 0.9667(3) 0.1538(4) 0.055(2) Uani 1 1 d .
H36A H 0.5757 0.9323 0.1430 0.083 Uiso 1 1 calc R
H36B H 0.6284 0.9830 0.1549 0.083 Uiso 1 1 calc R
H36C H 0.5252 0.9817 0.1186 0.083 Uiso 1 1 calc R
C37 C 0.4256(5) 0.9550(3) 0.2216(5) 0.057(2) Uani 1 1 d .
H37A H 0.3909 0.9696 0.1819 0.085 Uiso 1 1 calc R
H37B H 0.3980 0.9651 0.2636 0.085 Uiso 1 1 calc R
H37C H 0.4228 0.9195 0.2176 0.085 Uiso 1 1 calc R
C38 C 0.5493(5) 0.9391(2) 0.3707(4) 0.0459(19) Uani 1 1 d .
H38 H 0.5986 0.9309 0.4074 0.055 Uiso 1 1 calc R
C39 C 0.5090(5) 0.9887(2) 0.3908(4) 0.0448(18) Uani 1 1 d .
H39A H 0.4572 0.9975 0.3578 0.067 Uiso 1 1 calc R
H39B H 0.5576 1.0135 0.3905 0.067 Uiso 1 1 calc R
H39C H 0.4865 0.9865 0.4366 0.067 Uiso 1 1 calc R
C40 C 0.4753(5) 0.8985(3) 0.3724(5) 0.055(2) Uani 1 1 d .
H40A H 0.4469 0.8994 0.4162 0.082 Uiso 1 1 calc R
H40B H 0.5050 0.8669 0.3669 0.082 Uiso 1 1 calc R
H40C H 0.4272 0.9034 0.3350 0.082 Uiso 1 1 calc R
C41 C 0.2432(4) 0.24580(18) 0.0245(3) 0.0221(13) Uani 1 1 d .
C42 C 0.3375(4) 0.24960(19) 0.0468(3) 0.0244(13) Uani 1 1 d .
H42 H 0.3542 0.2503 0.0946 0.029 Uiso 1 1 calc R
C43 C 0.4073(4) 0.2524(2) 0.0021(3) 0.0282(14) Uani 1 1 d .
C45 C 0.3867(4) 0.2515(2) -0.0679(3) 0.0300(15) Uani 1 1 d .
H45 H 0.4347 0.2532 -0.0985 0.036 Uiso 1 1 calc R
C46 C 0.2943(4) 0.24810(19) -0.0920(3) 0.0259(14) Uani 1 1 d .
C47 C 0.2673(5) 0.2505(2) -0.1665(4) 0.0407(17) Uani 1 1 d .
C48 C 0.2242(4) 0.24428(19) -0.0467(3) 0.0255(14) Uani 1 1 d .
H48 H 0.1616 0.2405 -0.0647 0.031 Uiso 1 1 calc R
C49 C 0.1902(4) 0.27360(19) 0.1479(3) 0.0231(13) Uani 1 1 d .
C50 C 0.2367(4) 0.31824(19) 0.1439(3) 0.0261(14) Uani 1 1 d .
H50 H 0.2545 0.3292 0.1008 0.031 Uiso 1 1 calc R
C51 C 0.2569(4) 0.34655(19) 0.2014(3) 0.0259(14) Uani 1 1 d .
C53 C 0.2314(4) 0.3328(2) 0.2654(3) 0.0286(14) Uani 1 1 d .
H53 H 0.2458 0.3524 0.3046 0.034 Uiso 1 1 calc R
C54 C 0.1837(4) 0.2889(2) 0.2698(3) 0.0272(14) Uani 1 1 d .
C56 C 0.1639(4) 0.26062(19) 0.2123(3) 0.0235(13) Uani 1 1 d .
H56 H 0.1310 0.2311 0.2170 0.028 Uiso 1 1 calc R
C57 C 0.0615(4) 0.26140(19) 0.0499(3) 0.0236(13) Uani 1 1 d .
C58 C -0.0221(4) 0.2453(2) 0.0742(3) 0.0285(14) Uani 1 1 d .
H58 H -0.0195 0.2209 0.1085 0.034 Uiso 1 1 calc R
C59 C -0.1078(4) 0.2630(2) 0.0508(3) 0.0283(14) Uani 1 1 d .
C60 C -0.1942(4) 0.2413(2) 0.0786(4) 0.0397(18) Uani 1 1 d .
C61 C -0.1159(4) 0.2994(2) 0.0019(4) 0.0370(17) Uani 1 1 d .
H61 H -0.1749 0.3119 -0.0143 0.044 Uiso 1 1 calc R
C62 C -0.0345(4) 0.3169(2) -0.0226(3) 0.0307(15) Uani 1 1 d .
C63 C -0.0387(5) 0.3574(3) -0.0740(4) 0.0467(19) Uani 1 1 d .
C64 C 0.0519(4) 0.29905(19) 0.0014(3) 0.0268(14) Uani 1 1 d .
H64 H 0.1063 0.3127 -0.0155 0.032 Uiso 1 1 calc R
C65 C 0.1606(4) 0.1830(2) 0.0990(3) 0.0244(13) Uani 1 1 d .
C66 C 0.2306(4) 0.1634(2) 0.1452(3) 0.0291(14) Uani 1 1 d .
H66 H 0.2773 0.1843 0.1653 0.035 Uiso 1 1 calc R
C67 C 0.2333(5) 0.1147(2) 0.1621(3) 0.0336(15) Uani 1 1 d .
C69 C 0.1652(5) 0.0832(2) 0.1348(4) 0.0351(16) Uani 1 1 d .
H69 H 0.1661 0.0499 0.1473 0.042 Uiso 1 1 calc R
C70 C 0.0962(4) 0.1012(2) 0.0890(3) 0.0290(14) Uani 1 1 d .
C71 C 0.0226(5) 0.0678(2) 0.0567(4) 0.0413(18) Uani 1 1 d .
C72 C 0.0950(4) 0.15027(19) 0.0708(3) 0.0277(14) Uani 1 1 d .
H72 H 0.0480 0.1616 0.0381 0.033 Uiso 1 1 calc R
O3 O 0.1629(5) 0.4264(3) 0.4685(4) 0.0557(19) Uani 0.75 1 d P
C73 C 0.2979(6) 0.4426(3) 0.4088(5) 0.035(2) Uani 0.75 1 d P
H73A H 0.2560 0.4609 0.3766 0.053 Uiso 0.75 1 calc PR
H73B H 0.3444 0.4257 0.3836 0.053 Uiso 0.75 1 calc PR
H73C H 0.3292 0.4649 0.4419 0.053 Uiso 0.75 1 calc PR
C74 C 0.2436(6) 0.4069(3) 0.4453(6) 0.050(3) Uani 0.75 1 d P
H74A H 0.2269 0.3794 0.4143 0.059 Uiso 0.75 1 calc PR
H74B H 0.2827 0.3940 0.4848 0.059 Uiso 0.75 1 calc PR
C75 C 0.1105(7) 0.3941(4) 0.5059(7) 0.066(4) Uani 0.75 1 d P
H75A H 0.0921 0.3662 0.4761 0.079 Uiso 0.75 1 calc PR
H75B H 0.1509 0.3815 0.5449 0.079 Uiso 0.75 1 calc PR
C76 C 0.0300(9) 0.4136(6) 0.5313(6) 0.107(6) Uani 0.75 1 d P
H76A H 0.0460 0.4287 0.5759 0.161 Uiso 0.75 1 calc PR
H76B H -0.0155 0.3877 0.5364 0.161 Uiso 0.75 1 calc PR
H76C H 0.0032 0.4381 0.4993 0.161 Uiso 0.75 1 calc PR

loop_
_atom_site_aniso_label
_atom_site_aniso_U_11
_atom_site_aniso_U_22
_atom_site_aniso_U_33
_atom_site_aniso_U_23
_atom_site_aniso_U_13
_atom_site_aniso_U_12
Os 0.02120(11) 0.02406(11) 0.02678(13) -0.00316(12) 0.00358(8) 0.00156(11)
P1 0.0221(8) 0.0250(7) 0.0311(10) -0.0033(7) 0.0047(7) 0.0006(6)
P2 0.0224(8) 0.0295(8) 0.0333(10) -0.0041(7) 0.0023(7) -0.0005(6)
O1 0.034(2) 0.032(2) 0.032(3) -0.002(2) 0.005(2) 0.0023(19)
O2 0.027(2) 0.035(2) 0.033(3) -0.004(2) 0.002(2) 0.0050(18)
C44 0.023(4) 0.055(4) 0.052(5) 0.009(4) 0.017(3) 0.008(3)
F4 0.063(3) 0.097(3) 0.031(3) -0.005(2) 0.013(2) -0.045(3)
F5 0.057(3) 0.063(2) 0.035(3) -0.007(2) 0.002(2) -0.032(2)
F6 0.118(4) 0.086(3) 0.035(3) 0.001(3) -0.015(3) 0.046(3)
C52 0.045(4) 0.034(3) 0.028(4) -0.003(3) 0.002(3) -0.002(3)
C55 0.048(4) 0.036(3) 0.036(4) -0.007(3) 0.006(4) -0.016(3)
F13 0.048(3) 0.070(3) 0.098(4) -0.037(3) 0.024(3) -0.034(2)
F14 0.019(2) 0.076(3) 0.071(3) 0.014(3) 0.007(2) 0.001(2)
F15 0.026(2) 0.063(2) 0.052(3) 0.010(2) 0.011(2) -0.0038(18)
F16 0.045(3) 0.103(4) 0.057(3) 0.037(3) -0.002(2) 0.021(3)
F17 0.170(6) 0.037(2) 0.063(4) 0.009(3) -0.016(4) 0.012(3)
F18 0.055(3) 0.086(3) 0.078(4) 0.051(3) 0.032(3) 0.029(3)
C68 0.086(7) 0.041(4) 0.045(5) 0.012(4) 0.002(5) 0.010(4)
F22 0.039(3) 0.061(3) 0.084(4) -0.024(3) 0.008(2) -0.017(2)
F23 0.078(3) 0.082(3) 0.050(3) -0.037(3) 0.032(3) -0.052(3)
F24 0.081(3) 0.042(2) 0.073(4) 0.001(2) 0.014(3) -0.032(2)
B1 0.020(4) 0.029(3) 0.031(4) -0.001(3) 0.002(3) -0.003(3)
C1 0.021(3) 0.024(3) 0.029(4) -0.002(3) 0.006(3) -0.003(2)
C2 0.020(3) 0.027(3) 0.038(4) -0.001(3) 0.009(3) 0.004(2)
C3 0.018(3) 0.037(3) 0.039(4) 0.003(3) 0.001(3) -0.004(3)
C4 0.033(4) 0.050(4) 0.039(5) 0.007(3) 0.002(3) -0.002(3)
C5 0.036(4) 0.063(4) 0.024(4) -0.004(3) 0.002(3) 0.000(3)
C6 0.020(3) 0.033(3) 0.024(3) 0.000(3) 0.004(3) -0.004(2)
C7 0.024(3) 0.028(3) 0.030(4) -0.002(3) 0.005(3) -0.003(2)
C8 0.019(3) 0.027(3) 0.035(4) -0.005(3) 0.003(3) -0.003(2)
C9 0.022(3) 0.033(3) 0.033(4) -0.012(3) 0.000(3) -0.007(3)
C10 0.032(4) 0.034(3) 0.047(5) -0.009(3) 0.001(3) -0.001(3)
C11 0.037(4) 0.038(4) 0.057(6) -0.012(4) -0.006(4) 0.009(3)
C12 0.031(4) 0.052(4) 0.077(7) -0.035(5) -0.006(4) 0.013(3)
C13 0.025(4) 0.058(4) 0.056(5) -0.026(4) 0.009(4) 0.005(3)
C14 0.029(4) 0.043(4) 0.045(5) -0.015(3) 0.008(3) 0.000(3)
C15 0.025(3) 0.033(3) 0.031(4) -0.005(3) 0.013(3) -0.003(3)
C16 0.035(4) 0.031(3) 0.029(4) -0.007(3) 0.013(3) -0.011(3)
C17 0.052(5) 0.036(3) 0.039(4) 0.002(3) 0.015(4) 0.002(3)
C18 0.044(4) 0.055(4) 0.036(5) 0.015(4) 0.006(4) 0.001(3)
C19 0.036(4) 0.040(3) 0.033(4) 0.001(3) -0.002(3) -0.009(3)
C20 0.032(4) 0.024(3) 0.041(4) -0.002(3) 0.011(3) -0.006(3)
C21 0.021(3) 0.034(3) 0.040(5) -0.003(3) 0.000(3) -0.005(3)
C22 0.039(4) 0.035(3) 0.048(5) 0.003(3) -0.011(4) 0.007(3)
C23 0.028(3) 0.028(3) 0.038(4) 0.002(3) 0.005(3) 0.005(3)
C24 0.039(4) 0.029(3) 0.059(5) 0.003(3) 0.004(4) -0.002(3)
C25 0.056(5) 0.033(3) 0.039(5) 0.002(3) 0.016(4) -0.002(3)
C26 0.027(3) 0.034(3) 0.031(4) -0.002(3) 0.001(3) -0.004(3)
C27 0.034(4) 0.037(3) 0.042(5) -0.006(3) 0.003(3) -0.004(3)
C28 0.036(4) 0.048(4) 0.044(5) -0.016(4) 0.004(3) 0.008(3)
C29 0.017(3) 0.037(3) 0.035(4) -0.005(3) 0.006(3) 0.001(3)
C30 0.026(3) 0.028(3) 0.040(4) -0.001(3) -0.005(3) 0.004(2)
C31 0.028(3) 0.030(3) 0.048(5) 0.000(3) 0.010(3) 0.000(3)
C32 0.035(4) 0.041(4) 0.062(6) -0.015(4) -0.007(4) -0.001(3)
C33 0.035(4) 0.031(3) 0.058(5) 0.002(3) 0.007(4) 0.002(3)
C34 0.042(5) 0.053(4) 0.086(7) -0.028(5) -0.006(5) -0.006(4)
C35 0.033(4) 0.055(4) 0.049(5) 0.001(4) -0.006(4) -0.003(3)
C36 0.046(5) 0.087(6) 0.031(5) 0.002(4) -0.007(4) -0.011(4)
C37 0.028(4) 0.058(4) 0.082(7) 0.008(5) -0.008(4) -0.001(3)
C38 0.031(4) 0.052(4) 0.055(5) -0.005(4) 0.006(4) 0.000(3)
C39 0.032(4) 0.044(4) 0.062(5) -0.015(4) 0.025(4) 0.000(3)
C40 0.034(4) 0.062(5) 0.069(6) 0.003(4) 0.006(4) -0.015(4)
C41 0.019(3) 0.020(3) 0.028(4) 0.006(3) 0.005(3) 0.002(2)
C42 0.020(3) 0.025(3) 0.028(4) 0.001(3) -0.001(3) 0.001(2)
C43 0.025(3) 0.026(3) 0.034(4) -0.002(3) -0.001(3) -0.001(2)
C45 0.023(3) 0.029(3) 0.040(4) -0.005(3) 0.014(3) -0.003(2)
C46 0.026(3) 0.026(3) 0.027(4) -0.003(3) 0.003(3) -0.003(2)
C47 0.039(4) 0.045(4) 0.039(4) -0.011(3) 0.010(3) -0.016(3)
C48 0.022(3) 0.024(3) 0.031(4) -0.001(3) 0.002(3) -0.004(2)
C49 0.014(3) 0.027(3) 0.028(4) 0.002(3) 0.001(3) 0.002(2)
C50 0.023(3) 0.027(3) 0.029(4) 0.003(3) 0.003(3) 0.001(2)
C51 0.022(3) 0.024(3) 0.032(4) 0.002(3) 0.005(3) -0.002(2)
C53 0.022(3) 0.029(3) 0.034(4) -0.005(3) 0.002(3) -0.004(2)
C54 0.021(3) 0.029(3) 0.033(4) 0.000(3) 0.005(3) -0.005(2)
C56 0.016(3) 0.023(3) 0.031(4) 0.002(3) 0.000(3) -0.003(2)
C57 0.018(3) 0.026(3) 0.026(4) -0.006(3) 0.003(3) -0.002(2)
C58 0.027(3) 0.029(3) 0.030(4) -0.005(3) 0.003(3) -0.005(3)
C59 0.018(3) 0.036(3) 0.031(4) -0.011(3) 0.004(3) 0.002(3)
C60 0.021(4) 0.043(4) 0.054(5) -0.007(4) -0.001(3) 0.001(3)
C61 0.022(3) 0.045(4) 0.043(5) -0.008(3) -0.002(3) 0.009(3)
C62 0.030(3) 0.035(3) 0.027(4) -0.001(3) 0.005(3) 0.009(3)
C63 0.044(5) 0.050(4) 0.047(5) 0.013(4) 0.010(4) 0.017(4)
C64 0.028(4) 0.025(3) 0.028(4) 0.001(3) 0.009(3) 0.000(3)
C65 0.019(3) 0.029(3) 0.025(4) -0.004(3) 0.006(3) 0.001(2)
C66 0.028(3) 0.027(3) 0.032(4) 0.003(3) 0.002(3) -0.001(3)
C67 0.044(4) 0.031(3) 0.027(4) 0.004(3) 0.007(3) 0.007(3)
C69 0.051(4) 0.021(3) 0.035(4) 0.001(3) 0.019(3) -0.002(3)
C70 0.034(4) 0.029(3) 0.026(4) -0.006(3) 0.015(3) -0.008(3)
C71 0.046(4) 0.034(3) 0.046(5) -0.008(3) 0.015(4) -0.012(3)
C72 0.024(3) 0.028(3) 0.031(4) -0.003(3) 0.004(3) -0.003(2)
O3 0.058(5) 0.075(5) 0.033(4) 0.009(4) -0.005(4) 0.024(4)
C73 0.031(5) 0.045(5) 0.028(5) -0.013(4) -0.003(4) 0.007(4)
C74 0.034(5) 0.038(5) 0.076(8) -0.041(5) 0.000(5) -0.002(4)
C75 0.042(7) 0.067(7) 0.087(10) -0.040(7) -0.006(6) -0.003(6)
C76 0.094(10) 0.193(16) 0.035(7) 0.031(9) 0.004(7) 0.091(11)

loop_
_atom_type_symbol
_atom_type_description
_atom_type_scat_dispersion_real
_atom_type_scat_dispersion_imag
_atom_type_scat_source
C C 0.0033 0.0016 'International Tables Vol C Tables 4.2.6.8 and 6.1.1.4'
H H 0.0000 0.0000 'International Tables Vol C Tables 4.2.6.8 and 6.1.1.4'
B B 0.0013 0.0007 'International Tables Vol C Tables 4.2.6.8 and 6.1.1.4'
O O 0.0106 0.0060 'International Tables Vol C Tables 4.2.6.8 and 6.1.1.4'
F F 0.0171 0.0103 'International Tables Vol C Tables 4.2.6.8 and 6.1.1.4'
P P 0.1023 0.0942 'International Tables Vol C Tables 4.2.6.8 and 6.1.1.4'
Os Os -1.2165 7.6030 'International Tables Vol C Tables 4.2.6.8 and 6.1.1.4'

loop_
_geom_angle_atom_site_label_1
_geom_angle_atom_site_label_2
_geom_angle_atom_site_label_3
_geom_angle
C6 Os C1 96.0(3)
C6 Os O1 110.5(2)
C1 Os O1 153.5(2)
C6 Os O2 169.3(2)
C1 Os O2 94.8(2)
O1 Os O2 58.77(16)
C6 Os P1 95.99(19)
C1 Os P1 87.98(15)
O1 Os P1 90.06(11)
O2 Os P1 84.71(11)
C6 Os P2 93.75(19)
C1 Os P2 87.51(15)
O1 Os P2 89.82(11)
O2 Os P2 86.39(11)
P1 Os P2 169.65(5)
C6 Os C21 140.0(3)
C1 Os C21 124.0(2)
O1 Os C21 29.49(18)
O2 Os C21 29.29(18)
P1 Os C21 86.21(14)
P2 Os C21 88.60(13)
C29 P1 C23 106.2(3)
C29 P1 C26 102.5(3)
C23 P1 C26 106.4(3)
C29 P1 Os 116.26(19)
C23 P1 Os 114.9(2)
C26 P1 Os 109.5(2)
C35 P2 C32 108.2(3)
C35 P2 C38 108.6(4)
C32 P2 C38 106.8(4)
C35 P2 Os 111.5(2)
C32 P2 Os 110.5(2)
C38 P2 Os 111.0(2)
C21 O1 Os 92.5(4)
C21 O2 Os 91.5(4)
F2B C44 F2C 130.9(10)
F2B C44 F2A 81.2(7)
F2C C44 F2A 85.5(7)
F2B C44 F1A 120.1(9)
F2C C44 F1A 28.9(6)
F2A C44 F1A 111.1(6)
F2B C44 F3C 45.6(8)
F2C C44 F3C 111.6(8)
F2A C44 F3C 122.7(9)
F1A C44 F3C 86.0(8)
F2B C44 F1B 113.5(8)
F2C C44 F1B 56.5(7)
F2A C44 F1B 34.0(6)
F1A C44 F1B 85.2(7)
F3C C44 F1B 145.0(11)
F2B C44 F3A 26.1(6)
F2C C44 F3A 126.8(9)
F2A C44 F3A 106.8(6)
F1A C44 F3A 104.6(6)
F3C C44 F3A 20.5(7)
F1B C44 F3A 136.9(8)
F2B C44 F3B 109.9(7)
F2C C44 F3B 48.4(8)
F2A C44 F3B 128.5(8)
F1A C44 F3B 19.6(7)
F3C C44 F3B 69.5(8)
F1B C44 F3B 104.7(7)
F3A C44 F3B 89.4(8)
F2B C44 F1C 58.9(8)
F2C C44 F1C 106.6(7)
F2A C44 F1C 23.9(7)
F1A C44 F1C 127.8(9)
F3C C44 F1C 103.4(7)
F1B C44 F1C 57.9(8)
F3A C44 F1C 85.0(8)
F3B C44 F1C 140.0(10)
F2B C44 C43 116.2(8)
F2C C44 C43 112.6(8)
F2A C44 C43 112.1(6)
F1A C44 C43 112.1(6)
F3C C44 C43 110.0(9)
F1B C44 C43 104.7(7)
F3A C44 C43 109.7(6)
F3B C44 C43 107.0(8)
F1C C44 C43 112.2(8)
F2C F1A C44 73.6(9)
F1C F2A F1B 158.4(17)
F1C F2A C44 83.7(12)
F1B F2A C44 74.7(8)
F1C F2A F2B 39.8(11)
F1B F2A F2B 120.3(9)
C44 F2A F2B 48.0(4)
F2B F3A C44 67.5(10)
F2A F1B F2C 120.7(13)
F2A F1B F1C 9.0(8)
F2C F1B F1C 113.6(9)
F2A F1B C44 71.2(7)
F2C F1B C44 60.4(6)
F1C F1B C44 62.2(6)
F3A F2B F3C 19.0(12)
F3A F2B C44 86.4(12)
F3C F2B C44 71.1(8)
F3A F2B F1C 151.1(14)
F3C F2B F1C 133.8(10)
C44 F2B F1C 64.8(6)
F3A F2B F2A 135.8(12)
F3C F2B F2A 118.0(8)
C44 F2B F2A 50.8(4)
F1C F2B F2A 16.0(5)
F2C F3B C44 62.9(6)
F2C F3B F3C 110.7(8)
C44 F3B F3C 54.3(5)
F2A F1C F2B 124.2(14)
F2A F1C F1B 12.6(10)
F2B F1C F1B 112.8(8)
F2A F1C C44 72.4(11)
F2B F1C C44 56.3(5)
F1B F1C C44 59.8(5)
F1A F2C F3B 9.1(10)
F1A F2C F1B 139.8(12)
F3B F2C F1B 131.4(9)
F1A F2C C44 77.5(10)
F3B F2C C44 68.6(7)
F1B F2C C44 63.1(6)
F2B F3C C44 63.3(6)
F2B F3C F3B 113.6(9)
C44 F3C F3B 56.2(5)
F7A C52 F8B 123.9(7)
F7A C52 F7B 81.4(5)
F8B C52 F7B 110.8(6)
F7A C52 F9A 109.4(6)
F8B C52 F9A 20.1(5)
F7B C52 F9A 125.8(7)
F7A C52 F8A 107.6(5)
F8B C52 F8A 85.8(6)
F7B C52 F8A 29.0(4)
F9A C52 F8A 104.1(5)
F7A C52 F9B 27.6(4)
F8B C52 F9B 105.4(6)
F7B C52 F9B 107.7(6)
F9A C52 F9B 87.1(6)
F8A C52 F9B 130.6(6)
F7A C52 C51 112.7(5)
F8B C52 C51 111.9(6)
F7B C52 C51 112.1(6)
F9A C52 C51 111.4(5)
F8A C52 C51 111.2(5)
F9B C52 C51 108.5(6)
F9B F7A C52 82.0(8)
F9B F7A F7B 129.1(9)
C52 F7A F7B 49.7(4)
F7B F8A C52 71.8(7)
F8A F7B C52 79.2(8)
F8A F7B F7A 123.2(9)
C52 F7B F7A 48.9(3)
F7A F9B C52 70.4(8)
F12A C55 F11B 66.1(6)
F12A C55 F12B 128.4(8)
F11B C55 F12B 114.0(8)
F12A C55 F11C 78.7(7)
F11B C55 F11C 127.0(10)
F12B C55 F11C 60.4(7)
F12A C55 F10A 111.5(6)
F11B C55 F10A 129.3(8)
F12B C55 F10A 25.4(5)
F11C C55 F10A 35.9(6)
F12A C55 F12C 124.8(9)
F11B C55 F12C 67.5(7)
F12B C55 F12C 53.0(7)
F11C C55 F12C 108.1(7)
F10A C55 F12C 77.5(7)
F12A C55 F10C 31.3(6)
F11B C55 F10C 37.6(7)
F12B C55 F10C 138.6(10)
F11C C55 F10C 108.1(7)
F10A C55 F10C 135.1(9)
F12C C55 F10C 104.2(7)
F12A C55 F11A 106.2(6)
F11B C55 F11A 41.8(6)
F12B C55 F11A 80.3(6)
F11C C55 F11A 128.6(9)
F10A C55 F11A 103.8(6)
F12C C55 F11A 27.7(6)
F10C C55 F11A 79.4(7)
F12A C55 F10B 40.5(5)
F11B C55 F10B 105.7(7)
F12B C55 F10B 104.5(6)
F11C C55 F10B 44.4(7)
F10A C55 F10B 80.3(6)
F12C C55 F10B 142.0(9)
F10C C55 F10B 71.6(7)
F11A C55 F10B 140.8(8)
F12A C55 C54 114.5(6)
F11B C55 C54 115.9(7)
F12B C55 C54 110.5(8)
F11C C55 C54 114.3(8)
F10A C55 C54 110.5(6)
F12C C55 C54 111.6(8)
F10C C55 C54 110.1(8)
F11A C55 C54 109.6(6)
F10B C55 C54 105.0(7)
F12B F10A F11C 140.8(16)
F12B F10A C55 74.2(10)
F11C F10A C55 71.0(7)
F12B F10A F12C 25.9(10)
F11C F10A F12C 114.9(9)
C55 F10A F12C 51.3(4)
F12B F10A F10B 123.2(11)
F11C F10A F10B 19.6(7)
C55 F10A F10B 51.4(4)
F12C F10A F10B 97.6(5)
F12C F11A F11B 129.5(14)
F12C F11A C55 72.7(9)
F11B F11A C55 63.8(6)
F12C F11A F12B 25.9(8)
F11B F11A F12B 104.3(7)
C55 F11A F12B 48.0(4)
F12C F11A F10C 117.1(11)
F11B F11A F10C 14.2(6)
C55 F11A F10C 49.7(4)
F12B F11A F10C 91.4(5)
F10C F12A F10B 155.5(15)
F10C F12A C55 79.9(9)
F10B F12A C55 76.5(7)
F10C F12A F11B 29.4(10)
F10B F12A F11B 131.9(8)
C55 F12A F11B 57.0(5)
F10C F12A F11C 128.0(11)
F10B F12A F11C 34.7(7)
C55 F12A F11C 51.7(5)
F11B F12A F11C 99.4(6)
F12A F10B F11C 114.2(11)
F12A F10B C55 63.0(5)
F11C F10B C55 63.8(6)
F12A F10B F10C 10.6(7)
F11C F10B F10C 108.0(8)
C55 F10B F10C 52.9(4)
F12A F10B F10A 102.3(7)
F11C F10B F10A 15.5(5)
C55 F10B F10A 48.3(4)
F10C F10B F10A 94.8(5)
F10C F11B F11A 150.0(12)
F10C F11B C55 75.6(8)
F11A F11B C55 74.4(7)
F10C F11B F12A 24.3(8)
F11A F11B F12A 128.4(8)
C55 F11B F12A 56.9(5)
F10C F11B F12C 131.8(10)
F11A F11B F12C 20.2(6)
C55 F11B F12C 58.0(5)
F12A F11B F12C 108.7(6)
F10A F12B F12C 141.7(14)
F10A F12B C55 80.4(10)
F12C F12B C55 65.0(6)
F10A F12B F11C 23.0(10)
F12C F12B F11C 118.6(9)
C55 F12B F11C 60.4(5)
F10A F12B F11A 127.8(12)
F12C F12B F11A 14.0(5)
C55 F12B F11A 51.7(4)
F11C F12B F11A 104.9(7)
F12A F10C F11B 126.3(16)
F12A F10C C55 68.8(8)
F11B F10C C55 66.8(7)
F12A F10C F10B 13.9(9)
F11B F10C F10B 117.1(9)
C55 F10C F10B 55.5(5)
F12A F10C F11A 112.9(10)
F11B F10C F11A 15.9(6)
C55 F10C F11A 50.9(4)
F10B F10C F11A 102.4(5)
F10A F11C F10B 144.9(12)
F10A F11C F12B 16.2(7)
F10B F11C F12B 130.4(8)
F10A F11C C55 73.1(7)
F10B F11C C55 71.8(7)
F12B F11C C55 59.1(5)
F10A F11C F12A 118.5(9)
F10B F11C F12A 31.1(6)
F12B F11C F12A 102.5(6)
C55 F11C F12A 49.6(4)
F11A F12C F12B 140.1(12)
F11A F12C C55 79.5(10)
F12B F12C C55 62.1(6)
F11A F12C F11B 30.3(9)
F12B F12C F11B 110.5(7)
C55 F12C F11B 54.5(5)
F11A F12C F10A 127.8(11)
F12B F12C F10A 12.4(5)
C55 F12C F10A 51.2(4)
F11B F12C F10A 98.0(6)
F21A C68 F21B 125.1(8)
F21A C68 F19B 85.0(6)
F21B C68 F19B 110.1(6)
F21A C68 F19A 111.1(6)
F21B C68 F19A 80.4(5)
F19B C68 F19A 31.6(4)
F21A C68 F20B 23.3(5)
F21B C68 F20B 108.7(7)
F19B C68 F20B 107.1(7)
F19A C68 F20B 128.9(7)
F21A C68 F20A 107.2(6)
F21B C68 F20A 24.9(5)
F19B C68 F20A 130.2(7)
F19A C68 F20A 103.7(5)
F20B C68 F20A 86.9(6)
F21A C68 C67 113.5(6)
F21B C68 C67 111.4(7)
F19B C68 C67 107.1(7)
F19A C68 C67 109.9(6)
F20B C68 C67 112.4(7)
F20A C68 C67 111.0(6)
F19B F19A C68 73.8(7)
F19B F19A F21B 119.7(8)
C68 F19A F21B 48.8(4)
F21B F20A C68 70.6(9)
F20B F21A C68 85.0(11)
F20B F21A F19B 130.8(11)
C68 F21A F19B 48.9(4)
F19A F19B C68 74.6(7)
F19A F19B F21A 113.3(8)
C68 F19B F21A 46.1(4)
F21A F20B C68 71.7(10)
F20A F21B C68 84.5(9)
F20A F21B F19A 131.0(11)
C68 F21B F19A 50.8(4)
C41 B1 C57 113.8(5)
C41 B1 C65 105.7(5)
C57 B1 C65 112.8(5)
C41 B1 C49 110.5(5)
C57 B1 C49 104.1(5)
C65 B1 C49 110.0(5)
C2 C1 Os 136.3(5)
C2 C1 H1 111.8
Os C1 H1 111.8
C1 C2 C3 126.3(6)
C1 C2 H2 116.9
C3 C2 H2 116.9
C4 C3 C2 121.2(6)
C4 C3 C5 121.4(7)
C2 C3 C5 117.4(5)
C3 C4 H4A 120.0
C3 C4 H4B 120.0
H4A C4 H4B 120.0
C3 C5 H5A 109.5
C3 C5 H5B 109.5
H5A C5 H5B 109.5
C3 C5 H5C 109.5
H5A C5 H5C 109.5
H5B C5 H5C 109.5
C7 C6 Os 179.7(5)
C8 C7 C6 127.7(6)
C8 C7 H7 116.2
C6 C7 H7 116.2
C7 C8 C15 122.1(5)
C7 C8 C9 119.3(6)
C15 C8 C9 118.6(6)
C10 C9 C14 118.9(6)
C10 C9 C8 121.4(6)
C14 C9 C8 119.7(6)
C9 C10 C11 121.2(7)
C9 C10 H10 119.4
C11 C10 H10 119.4
C12 C11 C10 118.5(7)
C12 C11 H11 120.8
C10 C11 H11 120.8
C13 C12 C11 121.6(7)
C13 C12 H12 119.2
C11 C12 H12 119.2
C12 C13 C14 119.1(7)
C12 C13 H13 120.5
C14 C13 H13 120.5
C13 C14 C9 120.8(7)
C13 C14 H14 119.6
C9 C14 H14 119.6
C16 C15 C20 117.5(6)
C16 C15 C8 121.2(6)
C20 C15 C8 121.4(5)
C17 C16 C15 120.8(6)
C17 C16 H16 119.6
C15 C16 H16 119.6
C16 C17 C18 120.9(6)
C16 C17 H17 119.5
C18 C17 H17 119.5
C17 C18 C19 119.5(7)
C17 C18 H18 120.3
C19 C18 H18 120.3
C20 C19 C18 119.5(6)
C20 C19 H19 120.2
C18 C19 H19 120.2
C19 C20 C15 121.6(6)
C19 C20 H20 119.2
C15 C20 H20 119.2
O2 C21 O1 117.1(6)
O2 C21 C22 121.6(6)
O1 C21 C22 121.3(7)
O2 C21 Os 59.2(3)
O1 C21 Os 58.0(3)
C22 C21 Os 176.7(4)
C21 C22 H22A 109.5
C21 C22 H22B 109.5
H22A C22 H22B 109.5
C21 C22 H22C 109.5
H22A C22 H22C 109.5
H22B C22 H22C 109.5
C25 C23 C24 108.4(6)
C25 C23 P1 115.0(4)
C24 C23 P1 113.4(5)
C25 C23 H23 106.5
C24 C23 H23 106.5
P1 C23 H23 106.5
C23 C24 H24A 109.5
C23 C24 H24B 109.5
H24A C24 H24B 109.5
C23 C24 H24C 109.5
H24A C24 H24C 109.5
H24B C24 H24C 109.5
C23 C25 H25A 109.5
C23 C25 H25B 109.5
H25A C25 H25B 109.5
C23 C25 H25C 109.5
H25A C25 H25C 109.5
H25B C25 H25C 109.5
C27 C26 C28 109.8(5)
C27 C26 P1 118.3(5)
C28 C26 P1 112.7(5)
C27 C26 H26 104.9
C28 C26 H26 104.9
P1 C26 H26 104.9
C26 C27 H27A 109.5
C26 C27 H27B 109.5
H27A C27 H27B 109.5
C26 C27 H27C 109.5
H27A C27 H27C 109.5
H27B C27 H27C 109.5
C26 C28 H28A 109.5
C26 C28 H28B 109.5
H28A C28 H28B 109.5
C26 C28 H28C 109.5
H28A C28 H28C 109.5
H28B C28 H28C 109.5
C31 C29 C30 111.3(5)
C31 C29 P1 115.1(5)
C30 C29 P1 111.1(4)
C31 C29 H29 106.2
C30 C29 H29 106.2
P1 C29 H29 106.2
C29 C30 H30A 109.5
C29 C30 H30B 109.5
H30A C30 H30B 109.5
C29 C30 H30C 109.5
H30A C30 H30C 109.5
H30B C30 H30C 109.5
C29 C31 H31A 109.5
C29 C31 H31B 109.5
H31A C31 H31B 109.5
C29 C31 H31C 109.5
H31A C31 H31C 109.5
H31B C31 H31C 109.5
C33 C32 C34 110.4(6)
C33 C32 P2 109.8(5)
C34 C32 P2 117.5(5)
C33 C32 H32 106.2
C34 C32 H32 106.2
P2 C32 H32 106.2
C32 C33 H33A 109.5
C32 C33 H33B 109.5
H33A C33 H33B 109.5
C32 C33 H33C 109.5
H33A C33 H33C 109.5
H33B C33 H33C 109.5
C32 C34 H34A 109.5
C32 C34 H34B 109.5
H34A C34 H34B 109.5
C32 C34 H34C 109.5
H34A C34 H34C 109.5
H34B C34 H34C 109.5
C37 C35 C36 111.6(6)
C37 C35 P2 117.9(5)
C36 C35 P2 109.7(5)
C37 C35 H35 105.6
C36 C35 H35 105.6
P2 C35 H35 105.6
C35 C36 H36A 109.5
C35 C36 H36B 109.5
H36A C36 H36B 109.5
C35 C36 H36C 109.5
H36A C36 H36C 109.5
H36B C36 H36C 109.5
C35 C37 H37A 109.5
C35 C37 H37B 109.5
H37A C37 H37B 109.5
C35 C37 H37C 109.5
H37A C37 H37C 109.5
H37B C37 H37C 109.5
C39 C38 C40 111.2(6)
C39 C38 P2 109.8(5)
C40 C38 P2 117.0(5)
C39 C38 H38 106.0
C40 C38 H38 106.0
P2 C38 H38 106.0
C38 C39 H39A 109.5
C38 C39 H39B 109.5
H39A C39 H39B 109.5
C38 C39 H39C 109.5
H39A C39 H39C 109.5
H39B C39 H39C 109.5
C38 C40 H40A 109.5
C38 C40 H40B 109.5
H40A C40 H40B 109.5
C38 C40 H40C 109.5
H40A C40 H40C 109.5
H40B C40 H40C 109.5
C42 C41 C48 115.2(5)
C42 C41 B1 121.4(6)
C48 C41 B1 123.3(5)
C43 C42 C41 122.8(6)
C43 C42 H42 118.6
C41 C42 H42 118.6
C45 C43 C42 121.0(6)
C45 C43 C44 121.0(6)
C42 C43 C44 118.0(6)
C43 C45 C46 118.1(6)
C43 C45 H45 120.9
C46 C45 H45 120.9
C45 C46 C48 120.7(6)
C45 C46 C47 120.6(6)
C48 C46 C47 118.6(5)
F4 C47 F6 106.4(6)
F4 C47 F5 105.5(6)
F6 C47 F5 104.5(6)
F4 C47 C46 114.0(6)
F6 C47 C46 113.5(6)
F5 C47 C46 112.0(6)
C46 C48 C41 122.2(5)
C46 C48 H48 118.9
C41 C48 H48 118.9
C56 C49 C50 116.0(6)
C56 C49 B1 122.6(5)
C50 C49 B1 121.3(5)
C51 C50 C49 121.3(6)
C51 C50 H50 119.3
C49 C50 H50 119.3
C53 C51 C50 121.9(5)
C53 C51 C52 120.4(5)
C50 C51 C52 117.6(5)
C51 C53 C54 117.2(6)
C51 C53 H53 121.4
C54 C53 H53 121.4
C56 C54 C53 120.7(6)
C56 C54 C55 120.5(5)
C53 C54 C55 118.7(6)
C54 C56 C49 122.7(5)
C54 C56 H56 118.6
C49 C56 H56 118.6
C58 C57 C64 114.8(5)
C58 C57 B1 122.9(5)
C64 C57 B1 122.1(5)
C59 C58 C57 123.2(6)
C59 C58 H58 118.4
C57 C58 H58 118.4
C58 C59 C61 121.0(6)
C58 C59 C60 118.7(6)
C61 C59 C60 120.3(6)
F15 C60 F14 107.3(6)
F15 C60 F13 107.4(6)
F14 C60 F13 105.9(5)
F15 C60 C59 113.7(5)
F14 C60 C59 112.1(6)
F13 C60 C59 110.0(6)
C62 C61 C59 117.5(6)
C62 C61 H61 121.3
C59 C61 H61 121.3
C61 C62 C64 121.3(6)
C61 C62 C63 119.9(6)
C64 C62 C63 118.8(6)
F17 C63 F16 104.9(6)
F17 C63 F18 107.7(7)
F16 C63 F18 105.5(7)
F17 C63 C62 113.1(7)
F16 C63 C62 113.1(6)
F18 C63 C62 112.0(6)
C62 C64 C57 122.1(6)
C62 C64 H64 119.0
C57 C64 H64 119.0
C72 C65 C66 116.0(5)
C72 C65 B1 124.0(5)
C66 C65 B1 119.9(5)
C67 C66 C65 122.0(6)
C67 C66 H66 119.0
C65 C66 H66 119.0
C66 C67 C69 120.7(6)
C66 C67 C68 119.3(6)
C69 C67 C68 120.0(5)
C70 C69 C67 118.6(5)
C70 C69 H69 120.7
C67 C69 H69 120.7
C69 C70 C72 120.6(6)
C69 C70 C71 120.2(6)
C72 C70 C71 119.2(6)
F23 C71 F24 108.4(5)
F23 C71 F22 106.1(6)
F24 C71 F22 105.8(6)
F23 C71 C70 113.2(6)
F24 C71 C70 111.8(6)
F22 C71 C70 111.1(5)
C65 C72 C70 122.0(6)
C65 C72 H72 119.0
C70 C72 H72 119.0
C74 O3 C75 114.8(8)
C74 C73 H73A 109.5
C74 C73 H73B 109.5
H73A C73 H73B 109.5
C74 C73 H73C 109.5
H73A C73 H73C 109.5
H73B C73 H73C 109.5
O3 C74 C73 112.8(8)
O3 C74 H74A 109.0
C73 C74 H74A 109.0
O3 C74 H74B 109.0
C73 C74 H74B 109.0
H74A C74 H74B 107.8
C76 C75 O3 115.6(11)
C76 C75 H75A 108.4
O3 C75 H75A 108.4
C76 C75 H75B 108.4
O3 C75 H75B 108.4
H75A C75 H75B 107.4
C75 C76 H76A 109.5
C75 C76 H76B 109.5
H76A C76 H76B 109.5
C75 C76 H76C 109.5
H76A C76 H76C 109.5
H76B C76 H76C 109.5

loop_
_geom_bond_atom_site_label_1
_geom_bond_atom_site_label_2
_geom_bond_distance
Os C6 1.736(6)
Os C1 2.049(6)
Os O1 2.198(4)
Os O2 2.225(4)
Os P1 2.4727(16)
Os P2 2.4737(17)
Os C21 2.590(6)
P1 C29 1.856(6)
P1 C23 1.859(6)
P1 C26 1.879(7)
P2 C35 1.845(7)
P2 C32 1.850(7)
P2 C38 1.853(8)
O1 C21 1.276(7)
O2 C21 1.267(8)
C44 F2B 1.268(8)
C44 F2C 1.315(8)
C44 F2A 1.323(7)
C44 F1A 1.338(7)
C44 F3C 1.343(8)
C44 F1B 1.348(8)
C44 F3A 1.370(8)
C44 F3B 1.375(8)
C44 F1C 1.380(8)
C44 C43 1.535(8)
F1A F2C 0.662(13)
F2A F1C 0.562(15)
F2A F1B 0.782(13)
F2A F2B 1.687(12)
F3A F2B 0.604(13)
F1B F2C 1.261(16)
F1B F1C 1.321(16)
F2B F3C 1.014(16)
F2B F1C 1.306(15)
F3B F2C 1.105(16)
F3B F3C 1.550(16)
F4 C47 1.323(8)
F5 C47 1.343(7)
F6 C47 1.333(8)
C52 F7A 1.307(7)
C52 F8B 1.312(7)
C52 F7B 1.322(7)
C52 F9A 1.349(7)
C52 F8A 1.367(7)
C52 F9B 1.374(7)
C52 C51 1.537(8)
F7A F9B 0.642(10)
F7A F7B 1.715(9)
F8A F7B 0.674(9)
C55 F12A 1.289(7)
C55 F11B 1.291(8)
C55 F12B 1.312(8)
C55 F11C 1.329(8)
C55 F10A 1.345(7)
C55 F12C 1.345(8)
C55 F10C 1.361(8)
C55 F11A 1.385(7)
C55 F10B 1.407(8)
C55 C54 1.519(8)
F10A F12B 0.585(12)
F10A F11C 0.823(14)
F10A F12C 1.684(13)
F10A F10B 1.774(12)
F11A F12C 0.656(14)
F11A F11B 0.959(12)
F11A F12B 1.740(12)
F11A F10C 1.755(13)
F12A F10C 0.718(13)
F12A F10B 0.939(12)
F12A F11B 1.407(11)
F12A F11C 1.660(13)
F10B F11C 1.036(15)
F10B F10C 1.620(14)
F11B F10C 0.858(14)
F11B F12C 1.466(14)
F12B F12C 1.186(15)
F12B F11C 1.329(15)
F13 C60 1.344(8)
F14 C60 1.337(7)
F15 C60 1.304(8)
F16 C63 1.324(8)
F17 C63 1.314(8)
F18 C63 1.330(8)
C68 F21A 1.288(7)
C68 F21B 1.312(7)
C68 F19B 1.345(7)
C68 F19A 1.350(7)
C68 F20B 1.351(8)
C68 F20A 1.385(7)
C68 C67 1.542(9)
F19A F19B 0.733(10)
F19A F21B 1.720(10)
F20A F21B 0.587(10)
F21A F20B 0.537(11)
F21A F19B 1.779(10)
F22 C71 1.344(8)
F23 C71 1.303(8)
F24 C71 1.334(8)
B1 C41 1.633(9)
B1 C57 1.634(9)
B1 C65 1.640(8)
B1 C49 1.654(9)
C1 C2 1.325(8)
C1 H1 0.9500
C2 C3 1.462(9)
C2 H2 0.9500
C3 C4 1.336(8)
C3 C5 1.506(9)
C4 H4A 0.9500
C4 H4B 0.9500
C5 H5A 0.9800
C5 H5B 0.9800
C5 H5C 0.9800
C6 C7 1.412(8)
C7 C8 1.351(8)
C7 H7 0.9500
C8 C15 1.472(9)
C8 C9 1.495(8)
C9 C10 1.378(9)
C9 C14 1.399(9)
C10 C11 1.392(8)
C10 H10 0.9500
C11 C12 1.390(11)
C11 H11 0.9500
C12 C13 1.374(11)
C12 H12 0.9500
C13 C14 1.385(8)
C13 H13 0.9500
C14 H14 0.9500
C15 C16 1.402(8)
C15 C20 1.402(8)
C16 C17 1.370(9)
C16 H16 0.9500
C17 C18 1.380(10)
C17 H17 0.9500
C18 C19 1.394(9)
C18 H18 0.9500
C19 C20 1.375(9)
C19 H19 0.9500
C20 H20 0.9500
C21 C22 1.500(8)
C22 H22A 0.9800
C22 H22B 0.9800
C22 H22C 0.9800
C23 C25 1.528(9)
C23 C24 1.547(8)
C23 H23 1.0000
C24 H24A 0.9800
C24 H24B 0.9800
C24 H24C 0.9800
C25 H25A 0.9800
C25 H25B 0.9800
C25 H25C 0.9800
C26 C27 1.520(8)
C26 C28 1.541(8)
C26 H26 1.0000
C27 H27A 0.9800
C27 H27B 0.9800
C27 H27C 0.9800
C28 H28A 0.9800
C28 H28B 0.9800
C28 H28C 0.9800
C29 C31 1.520(9)
C29 C30 1.522(8)
C29 H29 1.0000
C30 H30A 0.9800
C30 H30B 0.9800
C30 H30C 0.9800
C31 H31A 0.9800
C31 H31B 0.9800
C31 H31C 0.9800
C32 C33 1.541(10)
C32 C34 1.550(9)
C32 H32 1.0000
C33 H33A 0.9800
C33 H33B 0.9800
C33 H33C 0.9800
C34 H34A 0.9800
C34 H34B 0.9800
C34 H34C 0.9800
C35 C37 1.537(9)
C35 C36 1.541(11)
C35 H35 1.0000
C36 H36A 0.9800
C36 H36B 0.9800
C36 H36C 0.9800
C37 H37A 0.9800
C37 H37B 0.9800
C37 H37C 0.9800
C38 C39 1.548(8)
C38 C40 1.549(9)
C38 H38 1.0000
C39 H39A 0.9800
C39 H39B 0.9800
C39 H39C 0.9800
C40 H40A 0.9800
C40 H40B 0.9800
C40 H40C 0.9800
C41 C42 1.399(7)
C41 C48 1.403(8)
C42 C43 1.384(8)
C42 H42 0.9500
C43 C45 1.382(9)
C45 C46 1.383(8)
C45 H45 0.9500
C46 C48 1.398(8)
C46 C47 1.485(9)
C48 H48 0.9500
C49 C56 1.392(8)
C49 C50 1.406(7)
C50 C51 1.385(8)
C50 H50 0.9500
C51 C53 1.385(9)
C53 C54 1.399(7)
C53 H53 0.9500
C54 C56 1.382(8)
C56 H56 0.9500
C57 C58 1.399(8)
C57 C64 1.408(8)
C58 C59 1.376(8)
C58 H58 0.9500
C59 C61 1.387(9)
C59 C60 1.517(9)
C61 C62 1.386(9)
C61 H61 0.9500
C62 C64 1.389(8)
C62 C63 1.501(9)
C64 H64 0.9500
C65 C72 1.391(8)
C65 C66 1.413(8)
C66 C67 1.383(8)
C66 H66 0.9500
C67 C69 1.388(9)
C69 C70 1.382(9)
C69 H69 0.9500
C70 C72 1.399(8)
C70 C71 1.509(9)
C72 H72 0.9500
O3 C74 1.387(11)
O3 C75 1.408(13)
C73 C74 1.476(13)
C73 H73A 0.9800
C73 H73B 0.9800
C73 H73C 0.9800
C74 H74A 0.9900
C74 H74B 0.9900
C75 C76 1.404(14)
C75 H75A 0.9900
C75 H75B 0.9900
C76 H76A 0.9800
C76 H76B 0.9800
C76 H76C 0.9800
